data_1544840
loop_
_publ_author_name
'Chen, Changjuan'
'Cui, Yaqin'
'Mao, Xiaoyang'
'Pan, Xiaobo'
'Wu, Jincai'

_publ_section_title
;
 Suppressing Cyclic Polymerization for Isoselective Synthesis of
 High-Molecular-Weight Linear Polylactide Catalyzed by Sodium/Potassium
 Sulfonamidate Complexes
;
_journal_issue 1
_journal_name_full Macromolecules
_journal_page_first 83
_journal_paper_doi 10.1021/acs.macromol.6b02271
_journal_volume 50
_journal_year 2017
_chemical_formula_moiety 'C37 H60 N Na O7 S, 2.5(C7 H8)'
_chemical_formula_sum 'C54.5 H80 N Na O7 S'
_chemical_formula_weight 916.24
_space_group_crystal_system triclinic
_space_group_IT_number 2
_space_group_name_Hall '-P 1'
_space_group_name_H-M_alt 'P -1'
_symmetry_space_group_name_Hall '-P 1'
_symmetry_space_group_name_H-M 'P -1'
_atom_sites_solution_hydrogens geom
_atom_sites_solution_primary iterative
_audit_creation_date 2016-05-20
_audit_creation_method
;
Olex2 1.2
(compiled 2016.02.19 svn.r3266 for OlexSys, GUI svn.r5155)
;
_cell_angle_alpha 107.939(9)
_cell_angle_beta 92.806(8)
_cell_angle_gamma 93.558(8)
_cell_formula_units_Z 2
_cell_length_a 10.6133(9)
_cell_length_b 15.1843(17)
_cell_length_c 17.3640(16)
_cell_measurement_reflns_used 1771
_cell_measurement_temperature 294.59(10)
_cell_measurement_theta_max 21.4960
_cell_measurement_theta_min 3.8820
_cell_volume 2650.3(5)
_computing_cell_refinement
;
CrysAlisPro, Agilent Technologies,
Version 1.171.37.35 (release 13-08-2014 CrysAlis171 .NET)
(compiled Aug 13 2014,18:06:01)
;
_computing_data_collection
;
CrysAlisPro, Agilent Technologies,
Version 1.171.37.35 (release 13-08-2014 CrysAlis171 .NET)
(compiled Aug 13 2014,18:06:01)
;
_computing_data_reduction
;
CrysAlisPro, Agilent Technologies,
Version 1.171.37.35 (release 13-08-2014 CrysAlis171 .NET)
(compiled Aug 13 2014,18:06:01)
;
_computing_molecular_graphics 'Olex2 (Dolomanov et al., 2009)'
_computing_publication_material 'Olex2 (Dolomanov et al., 2009)'
_computing_structure_refinement 'ShelXL (Sheldrick, 2015)'
_computing_structure_solution
;
Superflip (Palatinus & Chapuis, 2007;Palatinus & van der Lee, 2008;
Palatinus et al., 2012)
;
_diffrn_ambient_environment air
_diffrn_ambient_temperature 294.59(10)
_diffrn_detector 'CCD plate'
_diffrn_detector_area_resol_mean 16.0733
_diffrn_detector_type Eos
_diffrn_measured_fraction_theta_full 0.995
_diffrn_measured_fraction_theta_max 0.995
_diffrn_measurement_details
;
#__ type_ start__ end____ width___ exp.time_
  1 omega    2.00   27.00   1.0000   10.0000
omega____ theta____ kappa____ phi______ frames
    -       21.0541   38.0000   60.0000 25

#__ type_ start__ end____ width___ exp.time_
  2 omega    8.00   90.00   1.0000   10.0000
omega____ theta____ kappa____ phi______ frames
    -       21.0541   57.0000   60.0000 82

#__ type_ start__ end____ width___ exp.time_
  3 omega   62.00   88.00   1.0000   10.0000
omega____ theta____ kappa____ phi______ frames
    -       21.0541   38.0000   60.0000 26

#__ type_ start__ end____ width___ exp.time_
  4 omega    0.00   36.00   1.0000   10.0000
omega____ theta____ kappa____ phi______ frames
    -       21.0541   57.0000  -90.0000 36

#__ type_ start__ end____ width___ exp.time_
  5 omega  -47.00  -21.00   1.0000   10.0000
omega____ theta____ kappa____ phi______ frames
    -      -16.8354  -38.0000   60.0000 26

#__ type_ start__ end____ width___ exp.time_
  6 omega  -44.00   43.00   1.0000   10.0000
omega____ theta____ kappa____ phi______ frames
    -       21.0541  -38.0000  120.0000 87

#__ type_ start__ end____ width___ exp.time_
  7 omega  -16.00   23.00   1.0000   10.0000
omega____ theta____ kappa____ phi______ frames
    -      -16.8354  -99.0000   60.0000 39

#__ type_ start__ end____ width___ exp.time_
  8 omega  -48.00   39.00   1.0000   10.0000
omega____ theta____ kappa____ phi______ frames
    -       21.0541  -57.0000  -90.0000 87

#__ type_ start__ end____ width___ exp.time_
  9 omega  -19.00    7.00   1.0000   10.0000
omega____ theta____ kappa____ phi______ frames
    -      -16.8354  -99.0000  150.0000 26
;
_diffrn_measurement_device 'four-circle diffractometer'
_diffrn_measurement_device_type 'SuperNova, Dual, Cu at zero, Eos'
_diffrn_measurement_method '\w scans'
_diffrn_orient_matrix_UB_11 0.0252061000
_diffrn_orient_matrix_UB_12 -0.0439712000
_diffrn_orient_matrix_UB_13 -0.0096027000
_diffrn_orient_matrix_UB_21 0.0621527000
_diffrn_orient_matrix_UB_22 0.0221932000
_diffrn_orient_matrix_UB_23 0.0091550000
_diffrn_orient_matrix_UB_31 -0.0029257000
_diffrn_orient_matrix_UB_32 0.0008852000
_diffrn_orient_matrix_UB_33 0.0409513000
_diffrn_radiation_monochromator mirror
_diffrn_radiation_probe x-ray
_diffrn_radiation_type MoK\a
_diffrn_radiation_wavelength 0.710
_diffrn_reflns_av_R_equivalents 0.0775
_diffrn_reflns_av_unetI/netI 0.1502
_diffrn_reflns_Laue_measured_fraction_full 0.995
_diffrn_reflns_Laue_measured_fraction_max 0.995
_diffrn_reflns_limit_h_max 11
_diffrn_reflns_limit_h_min -12
_diffrn_reflns_limit_k_max 18
_diffrn_reflns_limit_k_min -17
_diffrn_reflns_limit_l_max 19
_diffrn_reflns_limit_l_min -20
_diffrn_reflns_number 18903
_diffrn_reflns_point_group_measured_fraction_full 0.995
_diffrn_reflns_point_group_measured_fraction_max 0.995
_diffrn_reflns_theta_full 24.995
_diffrn_reflns_theta_max 24.995
_diffrn_reflns_theta_min 3.420
_diffrn_source 'SuperNova (Mo) X-ray Source'
_exptl_absorpt_coefficient_mu 0.119
_exptl_absorpt_correction_T_max 1.00000
_exptl_absorpt_correction_T_min 0.94267
_exptl_absorpt_correction_type multi-scan
_exptl_absorpt_process_details
;
CrysAlisPro, Agilent Technologies,
Version 1.171.37.35 (release 13-08-2014 CrysAlis171 .NET)
(compiled Aug 13 2014,18:06:01)
Empirical absorption correction using spherical harmonics,
 implemented in SCALE3 ABSPACK scaling algorithm.
;
_exptl_crystal_colour colourless
_exptl_crystal_colour_primary colourless
_exptl_crystal_density_diffrn 1.148
_exptl_crystal_description block
_exptl_crystal_F_000 994
_exptl_crystal_size_max 0.29
_exptl_crystal_size_mid 0.2
_exptl_crystal_size_min 0.18
_refine_diff_density_max 0.518
_refine_diff_density_min -0.295
_refine_diff_density_rms 0.056
_refine_ls_extinction_coef 0.0005(5)
_refine_ls_extinction_expression Fc^*^=kFc[1+0.001xFc^2^\l^3^/sin(2\q)]^-1/4^
_refine_ls_extinction_method 'SHELXL-2014/7 (Sheldrick 2014'
_refine_ls_goodness_of_fit_ref 0.972
_refine_ls_hydrogen_treatment constr
_refine_ls_matrix_type full
_refine_ls_number_parameters 656
_refine_ls_number_reflns 9331
_refine_ls_number_restraints 116
_refine_ls_restrained_S_all 0.973
_refine_ls_R_factor_all 0.1589
_refine_ls_R_factor_gt 0.0770
_refine_ls_shift/su_max 0.005
_refine_ls_shift/su_mean 0.000
_refine_ls_structure_factor_coef Fsqd
_refine_ls_weighting_details 'w=1/[\s^2^(Fo^2^)+(0.0416P)^2^] where P=(Fo^2^+2Fc^2^)/3'
_refine_ls_weighting_scheme calc
_refine_ls_wR_factor_gt 0.1336
_refine_ls_wR_factor_ref 0.1674
_reflns_Friedel_coverage 0.000
_reflns_number_gt 4664
_reflns_number_total 9331
_reflns_threshold_expression 'I > 2\s(I)'
_cod_data_source_file ma6b02271_si_005.cif
_cod_data_source_block chenchj_0418_2
_cod_depositor_comments 'Adding full bibliography for 1544839--1544842.cif.'
_cod_original_formula_sum 'C54.50 H80 N Na O7 S'
_cod_database_code 1544840
_shelx_space_group_comment
;
The symmetry employed for this shelxl refinement is uniquely defined
by the following loop, which should always be used as a source of
symmetry information in preference to the above space-group names.
They are only intended as comments.
;
_reflns_odcompleteness_completeness 99.75
_reflns_odcompleteness_iscentric 1
_reflns_odcompleteness_theta 26.32
_olex2_refinement_description
;
1. Fixed Uiso
 At 1.2 times of:
  All C(H) groups, All C(H,H) groups
 At 1.5 times of:
  All C(H,H,H) groups
2. Restrained distances
 C3C-C1C \\sim C1C-C7C
 with sigma of 0.02
 C7B-C1B \\sim C1B-C3B
 with sigma of 0.02
3. Rigid bond restraints
 C1D, C2D, C3D, C4D, C5D, C6D, C7D
 with sigma for 1-2 distances of 0.01 and sigma for 1-3 distances of 0.01
 C1C, C2C, C3C, C4C, C5C, C6C, C7C
 with sigma for 1-2 distances of 0.01 and sigma for 1-3 distances of 0.01
4. Uiso/Uaniso restraints and constraints
C1D \\sim C2D \\sim C3D \\sim C4D \\sim C5D \\sim C6D \\sim C7D: within 2A with
sigma of 0.01 and sigma for terminal atoms of 0.02
C1C \\sim C2C \\sim C3C \\sim C4C \\sim C5C \\sim C6C \\sim C7C: within 2A with
sigma of 0.01 and sigma for terminal atoms of 0.02
5. Others
 Sof(C1C)=Sof(HP)=Sof(HQ)=Sof(HR)=Sof(C2C)=Sof(C3C)=Sof(HS)=Sof(C4C)=Sof(HT)=
 Sof(C5C)=Sof(HU)=Sof(C6C)=Sof(HV)=Sof(C7C)=Sof(HW)=1-FVAR(1)
 Sof(C1B)=Sof(HH)=Sof(HI)=Sof(HJ)=Sof(C2B)=Sof(C7B)=Sof(HK)=Sof(C6B)=Sof(HL)=
 Sof(C5B)=Sof(HM)=Sof(C4B)=Sof(HN)=Sof(C3B)=Sof(HO)=FVAR(1)
 Fixed Sof: C1D(0.5) HX(0.5) HY(0.5) HZ(0.5) C2D(0.5) C7D(0.5) H0AA(0.5)
 C6D(0.5) H1AA(0.5) C5D(0.5) H2AA(0.5) C4D(0.5) H3AA(0.5) C3D(0.5) H4AA(0.5)
6.a Ternary CH refined with riding coordinates:
 C7(H7), C10(H10), C13(H13), C22(H22), C25(H25)
6.b Secondary CH2 refined with riding coordinates:
 C28(H28A,H28B), C29(H29A,H29B), C30(H30A,H30B), C31(H31A,H31B), C32(H32A,
 H32B), C33(H33A,H33B), C34(H34A,H34B), C35(H35A,H35B), C36(H36A,H36B),
 C38(H38A,H38B)
6.c Aromatic/amide H refined with riding coordinates:
 C3(H3), C5(H5), C18(H18), C19(H19), C20(H20), C3A(HC), C4A(HD), C5A(HE),
 C6A(HF), C7A(HG), C7B(HK), C6B(HL), C5B(HM), C4B(HN), C3B(HO), C3C(HS),
 C4C(HT), C5C(HU), C6C(HV), C7C(HW), C7D(H0AA), C6D(H1AA), C5D(H2AA), C4D(H3AA),
  C3D(H4AA)
6.d Fitted hexagon refined as free rotating group:
 C2B(C7B,C6B,C5B,C4B,C3B), C2C(C3C,C4C,C5C,C6C,C7C), C2D(C7D,C6D,C5D,C4D,C3D)
6.e Idealised Me refined as rotating group:
 C8(H8A,H8B,H8C), C9(H9A,H9B,H9C), C11(H11A,H11B,H11C), C12(H12A,H12B,H12C),
 C14(H14A,H14B,H14C), C15(H15A,H15B,H15C), C23(H23A,H23B,H23C), C24(H24A,H24B,
 H24C), C26(H26A,H26B,H26C), C27(H27A,H27B,H27C), C1A(H,HA,HB), C1B(HH,HI,HJ),
 C1C(HP,HQ,HR), C1D(HX,HY,HZ)
;
_shelx_shelxl_version_number 2014/7
_olex2_submission_special_instructions 'No special instructions were received'

loop_
_space_group_symop_operation_xyz
'x, y, z'
'-x, -y, -z'

loop_
_atom_site_label
_atom_site_type_symbol
_atom_site_fract_x
_atom_site_fract_y
_atom_site_fract_z
_atom_site_U_iso_or_equiv
_atom_site_adp_type
_atom_site_occupancy
_atom_site_site_symmetry_order
_atom_site_calc_flag
_atom_site_refinement_flags_posn
_atom_site_refinement_flags_adp
_atom_site_refinement_flags_occupancy
_atom_site_disorder_assembly
_atom_site_disorder_group
S1 S 0.09116(10) 0.21362(6) 0.72213(5) 0.0284(3) Uani 1 1 d . . . A 1
Na1 Na 0.26118(15) 0.06277(9) 0.63798(7) 0.0357(4) Uani 1 1 d . . . A 1
O1 O 0.1405(2) 0.19017(15) 0.64154(12) 0.0311(6) Uani 1 1 d . . . A 1
O2 O -0.0434(2) 0.18555(16) 0.71796(12) 0.0324(6) Uani 1 1 d . . . A 1
O3 O 0.1098(3) -0.06910(17) 0.56207(14) 0.0409(7) Uani 1 1 d . . . A 1
O4 O 0.2842(3) 0.01617(17) 0.48930(13) 0.0365(7) Uani 1 1 d . . . A 1
O5 O 0.4408(3) 0.14979(17) 0.59530(14) 0.0409(7) Uani 1 1 d . . . A 1
O7 O 0.4734(3) 0.04777(18) 0.69879(14) 0.0435(8) Uani 1 1 d . . . A 1
O8 O 0.2633(3) -0.06925(17) 0.69250(15) 0.0455(8) Uani 1 1 d . . . A 1
N1 N 0.1810(3) 0.17376(18) 0.77438(14) 0.0261(7) Uani 1 1 d . . . A 1
C1 C 0.1029(4) 0.3394(2) 0.76278(18) 0.0241(9) Uani 1 1 d . . . A 1
C2 C 0.2008(4) 0.3928(2) 0.74258(18) 0.0288(9) Uani 1 1 d . . . A 1
C3 C 0.1986(4) 0.4897(2) 0.76788(19) 0.0352(10) Uani 1 1 d . . . A 1
H3 H 0.2620 0.5250 0.7529 0.042 Uiso 1 1 calc R . . A 1
C4 C 0.1060(4) 0.5347(2) 0.81415(19) 0.0316(10) Uani 1 1 d . . . A 1
C5 C 0.0163(4) 0.4809(2) 0.83804(19) 0.0327(10) Uani 1 1 d . . . A 1
H5 H -0.0446 0.5108 0.8710 0.039 Uiso 1 1 calc R . . A 1
C6 C 0.0115(4) 0.3847(2) 0.81583(19) 0.0276(9) Uani 1 1 d . . . A 1
C7 C 0.3122(4) 0.3523(2) 0.6944(2) 0.0349(10) Uani 1 1 d . . . A 1
H7 H 0.3151 0.2879 0.6943 0.042 Uiso 1 1 calc R . . A 1
C8 C 0.2918(5) 0.3514(3) 0.6059(2) 0.0543(13) Uani 1 1 d . . . A 1
H8A H 0.2146 0.3148 0.5818 0.081 Uiso 1 1 calc GR . . A 1
H8B H 0.3615 0.3250 0.5762 0.081 Uiso 1 1 calc GR . . A 1
H8C H 0.2864 0.4138 0.6046 0.081 Uiso 1 1 calc GR . . A 1
C9 C 0.4391(4) 0.4048(3) 0.7326(2) 0.0561(13) Uani 1 1 d . . . A 1
H9A H 0.4432 0.4658 0.7268 0.084 Uiso 1 1 calc GR . . A 1
H9B H 0.5069 0.3716 0.7059 0.084 Uiso 1 1 calc GR . . A 1
H9C H 0.4469 0.4100 0.7892 0.084 Uiso 1 1 calc GR . . A 1
C10 C 0.1028(5) 0.6397(3) 0.8387(2) 0.0481(12) Uani 1 1 d . . . A 1
H10 H 0.0593 0.6588 0.8890 0.058 Uiso 1 1 calc R . . A 1
C11 C 0.0243(6) 0.6665(3) 0.7748(3) 0.088(2) Uani 1 1 d . . . A 1
H11A H 0.0646 0.6493 0.7246 0.132 Uiso 1 1 calc GR . . A 1
H11B H 0.0174 0.7324 0.7928 0.132 Uiso 1 1 calc GR . . A 1
H11C H -0.0587 0.6348 0.7669 0.132 Uiso 1 1 calc GR . . A 1
C12 C 0.2297(6) 0.6924(3) 0.8554(4) 0.110(2) Uani 1 1 d . . . A 1
H12A H 0.2798 0.6724 0.8935 0.165 Uiso 1 1 calc GR . . A 1
H12B H 0.2197 0.7576 0.8778 0.165 Uiso 1 1 calc GR . . A 1
H12C H 0.2711 0.6812 0.8058 0.165 Uiso 1 1 calc GR . . A 1
C13 C -0.0905(4) 0.3375(3) 0.85184(19) 0.0385(10) Uani 1 1 d . . . A 1
H13 H -0.0732 0.2721 0.8392 0.046 Uiso 1 1 calc R . . A 1
C14 C -0.2220(4) 0.3400(3) 0.8135(2) 0.0611(14) Uani 1 1 d . . . A 1
H14A H -0.2410 0.4034 0.8235 0.092 Uiso 1 1 calc GR . . A 1
H14B H -0.2835 0.3087 0.8369 0.092 Uiso 1 1 calc GR . . A 1
H14C H -0.2243 0.3095 0.7561 0.092 Uiso 1 1 calc GR . . A 1
C15 C -0.0882(4) 0.3778(3) 0.9440(2) 0.0476(12) Uani 1 1 d . . . A 1
H15A H -0.0044 0.3775 0.9673 0.071 Uiso 1 1 calc GR . . A 1
H15B H -0.1465 0.3409 0.9643 0.071 Uiso 1 1 calc GR . . A 1
H15C H -0.1123 0.4404 0.9583 0.071 Uiso 1 1 calc GR . . A 1
C16 C 0.1544(4) 0.1830(2) 0.85614(19) 0.0279(9) Uani 1 1 d . . . A 1
C17 C 0.0653(4) 0.1211(2) 0.87486(19) 0.0308(9) Uani 1 1 d . . . A 1
C18 C 0.0456(4) 0.1318(3) 0.9558(2) 0.0409(11) Uani 1 1 d . . . A 1
H18 H -0.0144 0.0917 0.9680 0.049 Uiso 1 1 calc R . . A 1
C19 C 0.1123(4) 0.1998(3) 1.0182(2) 0.0444(12) Uani 1 1 d . . . A 1
H19 H 0.0969 0.2061 1.0718 0.053 Uiso 1 1 calc R . . A 1
C20 C 0.2017(4) 0.2584(3) 1.0007(2) 0.0375(10) Uani 1 1 d . . . A 1
H20 H 0.2481 0.3035 1.0431 0.045 Uiso 1 1 calc R . . A 1
C21 C 0.2253(4) 0.2521(2) 0.92007(19) 0.0271(9) Uani 1 1 d . . . A 1
C22 C -0.0088(4) 0.0413(2) 0.8108(2) 0.0400(10) Uani 1 1 d . . . A 1
H22 H 0.0195 0.0411 0.7578 0.048 Uiso 1 1 calc R . . A 1
C23 C -0.1519(4) 0.0515(3) 0.8090(2) 0.0550(13) Uani 1 1 d . . . A 1
H23A H -0.1833 0.0478 0.8589 0.082 Uiso 1 1 calc GR . . A 1
H23B H -0.1939 0.0026 0.7644 0.082 Uiso 1 1 calc GR . . A 1
H23C H -0.1678 0.1105 0.8027 0.082 Uiso 1 1 calc GR . . A 1
C24 C 0.0183(4) -0.0524(3) 0.8219(2) 0.0538(13) Uani 1 1 d . . . A 1
H24A H 0.1073 -0.0599 0.8196 0.081 Uiso 1 1 calc GR . . A 1
H24B H -0.0277 -0.1018 0.7795 0.081 Uiso 1 1 calc GR . . A 1
H24C H -0.0079 -0.0541 0.8736 0.081 Uiso 1 1 calc GR . . A 1
C25 C 0.3280(4) 0.3179(2) 0.9060(2) 0.0320(9) Uani 1 1 d . . . A 1
H25 H 0.3268 0.3080 0.8475 0.038 Uiso 1 1 calc R . . A 1
C26 C 0.4589(4) 0.2974(3) 0.9340(2) 0.0470(11) Uani 1 1 d . . . A 1
H26A H 0.4629 0.3071 0.9914 0.070 Uiso 1 1 calc GR . . A 1
H26B H 0.5225 0.3381 0.9220 0.070 Uiso 1 1 calc GR . . A 1
H26C H 0.4734 0.2341 0.9061 0.070 Uiso 1 1 calc GR . . A 1
C27 C 0.3076(4) 0.4204(2) 0.9478(2) 0.0454(11) Uani 1 1 d . . . A 1
H27A H 0.2256 0.4334 0.9303 0.068 Uiso 1 1 calc GR . . A 1
H27B H 0.3715 0.4591 0.9336 0.068 Uiso 1 1 calc GR . . A 1
H27C H 0.3130 0.4329 1.0056 0.068 Uiso 1 1 calc GR . . A 1
C28 C 0.5581(4) 0.1567(3) 0.6413(2) 0.0448(11) Uani 1 1 d . . . A 1
H28A H 0.6012 0.2179 0.6518 0.054 Uiso 1 1 calc R . . A 1
H28B H 0.6123 0.1109 0.6113 0.054 Uiso 1 1 calc R . . A 1
C29 C 0.5310(4) 0.1402(3) 0.7193(2) 0.0483(12) Uani 1 1 d . . . A 1
H29A H 0.6087 0.1468 0.7531 0.058 Uiso 1 1 calc R . . A 1
H29B H 0.4743 0.1843 0.7487 0.058 Uiso 1 1 calc R . . A 1
C30 C 0.4444(4) 0.0201(3) 0.7669(2) 0.0489(12) Uani 1 1 d . . . A 1
H30A H 0.3899 0.0627 0.8005 0.059 Uiso 1 1 calc R . . A 1
H30B H 0.5212 0.0196 0.7993 0.059 Uiso 1 1 calc R . . A 1
C31 C 0.3784(4) -0.0757(3) 0.7352(2) 0.0510(12) Uani 1 1 d . . . A 1
H31A H 0.4311 -0.1175 0.6992 0.061 Uiso 1 1 calc R . . A 1
H31B H 0.3610 -0.0995 0.7798 0.061 Uiso 1 1 calc R . . A 1
C32 C 0.2067(4) -0.1553(3) 0.6419(2) 0.0509(12) Uani 1 1 d . . . A 1
H32A H 0.1881 -0.1966 0.6736 0.061 Uiso 1 1 calc R . . A 1
H32B H 0.2632 -0.1845 0.6010 0.061 Uiso 1 1 calc R . . A 1
C33 C 0.0861(4) -0.1363(3) 0.6023(2) 0.0489(12) Uani 1 1 d . . . A 1
H33A H 0.0482 -0.1935 0.5634 0.059 Uiso 1 1 calc R . . A 1
H33B H 0.0266 -0.1140 0.6433 0.059 Uiso 1 1 calc R . . A 1
C34 C 0.1330(4) -0.1079(3) 0.4784(2) 0.0449(11) Uani 1 1 d . . . A 1
H34A H 0.0580 -0.1443 0.4482 0.054 Uiso 1 1 calc R . . A 1
H34B H 0.2017 -0.1482 0.4729 0.054 Uiso 1 1 calc R . . A 1
C35 C 0.1669(4) -0.0298(3) 0.4470(2) 0.0449(11) Uani 1 1 d . . . A 1
H35A H 0.1764 -0.0529 0.3891 0.054 Uiso 1 1 calc R . . A 1
H35B H 0.1011 0.0131 0.4565 0.054 Uiso 1 1 calc R . . A 1
C36 C 0.3244(4) 0.0972(3) 0.4690(2) 0.0450(12) Uani 1 1 d . . . A 1
H36A H 0.2658 0.1447 0.4871 0.054 Uiso 1 1 calc R . . A 1
H36B H 0.3283 0.0824 0.4108 0.054 Uiso 1 1 calc R . . A 1
C38 C 0.4518(4) 0.1302(3) 0.5107(2) 0.0458(12) Uani 1 1 d . . . A 1
H38A H 0.5104 0.0829 0.4919 0.055 Uiso 1 1 calc R . . A 1
H38B H 0.4835 0.1858 0.4991 0.055 Uiso 1 1 calc R . . A 1
C1A C 0.2312(6) 0.3426(5) 0.3912(3) 0.133(3) Uani 1 1 d . . . B 1
H H 0.1489 0.3610 0.3807 0.200 Uiso 1 1 calc GR . . B 1
HA H 0.2812 0.3945 0.4284 0.200 Uiso 1 1 calc GR . . B 1
HB H 0.2228 0.2929 0.4144 0.200 Uiso 1 1 calc GR . . B 1
C2A C 0.2922(6) 0.3116(5) 0.3164(4) 0.0931(19) Uani 1 1 d . . . B 1
C3A C 0.2990(6) 0.2202(4) 0.2800(4) 0.0800(18) Uani 1 1 d . . . B 1
HC H 0.2652 0.1775 0.3036 0.096 Uiso 1 1 calc R . . B 1
C4A C 0.3568(7) 0.1888(5) 0.2063(5) 0.100(2) Uani 1 1 d . . . B 1
HD H 0.3562 0.1253 0.1801 0.120 Uiso 1 1 calc R . . B 1
C5A C 0.4115(6) 0.2470(6) 0.1740(4) 0.100(2) Uani 1 1 d . . . B 1
HE H 0.4547 0.2254 0.1273 0.120 Uiso 1 1 calc R . . B 1
C6A C 0.4040(7) 0.3445(5) 0.2114(4) 0.103(2) Uani 1 1 d . . . B 1
HF H 0.4392 0.3869 0.1880 0.124 Uiso 1 1 calc R . . B 1
C7A C 0.3444(6) 0.3749(5) 0.2820(4) 0.095(2) Uani 1 1 d . . . B 1
HG H 0.3391 0.4381 0.3067 0.115 Uiso 1 1 calc R . . B 1
C1B C 0.3856(16) 0.6161(12) 0.5831(10) 0.174(10) Uani 0.550(14) 1 d D . P C -1
HH H 0.4419 0.6702 0.5893 0.260 Uiso 0.550(14) 1 calc GR . P C -1
HI H 0.4313 0.5616 0.5662 0.260 Uiso 0.550(14) 1 calc GR . P C -1
HJ H 0.3507 0.6203 0.6340 0.260 Uiso 0.550(14) 1 calc GR . P C -1
C2B C 0.2901(9) 0.6109(5) 0.5261(5) 0.084(5) Uani 0.550(14) 1 d . . P C -1
C7B C 0.1633(10) 0.5992(5) 0.5403(6) 0.072(6) Uani 0.550(14) 1 d DG . P C -1
HK H 0.1413 0.5928 0.5896 0.087 Uiso 0.550(14) 1 calc R . P C -1
C6B C 0.0695(8) 0.5970(6) 0.4809(8) 0.123(8) Uani 0.550(14) 1 d G . P C -1
HL H -0.0153 0.5892 0.4905 0.147 Uiso 0.550(14) 1 calc R . P C -1
C5B C 0.1024(11) 0.6066(7) 0.4072(7) 0.186(14) Uani 0.550(14) 1 d G . P C -1
HM H 0.0396 0.6052 0.3675 0.223 Uiso 0.550(14) 1 calc R . P C -1
C4B C 0.2291(13) 0.6183(7) 0.3930(5) 0.123(7) Uani 0.550(14) 1 d G . P C -1
HN H 0.2511 0.6247 0.3437 0.148 Uiso 0.550(14) 1 calc R . P C -1
C3B C 0.3229(9) 0.6205(6) 0.4524(6) 0.103(7) Uani 0.550(14) 1 d DG . P C -1
HO H 0.4077 0.6283 0.4428 0.123 Uiso 0.550(14) 1 calc R . P C -1
C1C C 0.0839(14) 0.6199(12) 0.3993(7) 0.083(6) Uani 0.450(14) 1 d D U P C -2
HP H 0.0024 0.6259 0.4212 0.125 Uiso 0.450(14) 1 calc GR . P C -2
HQ H 0.0810 0.5642 0.3539 0.125 Uiso 0.450(14) 1 calc GR . P C -2
HR H 0.1060 0.6726 0.3817 0.125 Uiso 0.450(14) 1 calc GR . P C -2
C2C C 0.1755(9) 0.6156(7) 0.4597(5) 0.055(4) Uani 0.450(14) 1 d . U P C -2
C3C C 0.1371(9) 0.5970(7) 0.5289(5) 0.064(4) Uani 0.450(14) 1 d DG U P C -2
HS H 0.0514 0.5880 0.5356 0.076 Uiso 0.450(14) 1 calc R . P C -2
C4C C 0.2268(12) 0.5918(7) 0.5881(5) 0.061(3) Uani 0.450(14) 1 d G U P C -2
HT H 0.2011 0.5794 0.6344 0.073 Uiso 0.450(14) 1 calc R . P C -2
C5C C 0.3550(11) 0.6053(8) 0.5781(6) 0.080(4) Uani 0.450(14) 1 d G U P C -2
HU H 0.4150 0.6018 0.6177 0.096 Uiso 0.450(14) 1 calc R . P C -2
C6C C 0.3934(8) 0.6239(8) 0.5089(7) 0.084(4) Uani 0.450(14) 1 d G U P C -2
HV H 0.4791 0.6329 0.5022 0.100 Uiso 0.450(14) 1 calc R . P C -2
C7C C 0.3037(10) 0.6291(7) 0.4497(6) 0.070(4) Uani 0.450(14) 1 d DG U P C -2
HW H 0.3294 0.6415 0.4034 0.085 Uiso 0.450(14) 1 calc R . P C -2
C1D C 0.7161(14) 1.0255(9) 1.0193(9) 0.086(4) Uani 0.5 1 d . U P D -3
HX H 0.7560 0.9942 0.9710 0.129 Uiso 0.5 1 calc GR . P D -3
HY H 0.7468 1.0050 1.0633 0.129 Uiso 0.5 1 calc GR . P D -3
HZ H 0.7354 1.0913 1.0327 0.129 Uiso 0.5 1 calc GR . P D -3
C2D C 0.5794(6) 1.0042(6) 1.0054(5) 0.055(2) Uani 0.5 1 d . U P D -3
C7D C 0.5023(8) 1.0650(4) 0.9841(4) 0.059(3) Uani 0.5 1 d G U P D -3
H0AA H 0.5380 1.1188 0.9762 0.071 Uiso 0.5 1 calc R . P D -3
C6D C 0.3717(8) 1.0453(6) 0.9745(4) 0.068(3) Uani 0.5 1 d G U P D -3
H1AA H 0.3201 1.0859 0.9603 0.082 Uiso 0.5 1 calc R . P D -3
C5D C 0.3183(6) 0.9649(7) 0.9863(5) 0.073(3) Uani 0.5 1 d G U P D -3
H2AA H 0.2310 0.9517 0.9799 0.088 Uiso 0.5 1 calc R . P D -3
C4D C 0.3955(8) 0.9042(5) 1.0076(4) 0.071(3) Uani 0.5 1 d G U P D -3
H3AA H 0.3598 0.8504 1.0154 0.085 Uiso 0.5 1 calc R . P D -3
C3D C 0.5260(8) 0.9238(5) 1.0171(4) 0.064(3) Uani 0.5 1 d G U P D -3
H4AA H 0.5777 0.8832 1.0314 0.077 Uiso 0.5 1 calc R . P D -3

loop_
_atom_site_aniso_label
_atom_site_aniso_U_11
_atom_site_aniso_U_22
_atom_site_aniso_U_33
_atom_site_aniso_U_23
_atom_site_aniso_U_13
_atom_site_aniso_U_12
S1 0.0314(7) 0.0230(5) 0.0282(5) 0.0035(4) 0.0053(4) 0.0027(4)
Na1 0.0374(11) 0.0278(8) 0.0386(8) 0.0044(6) 0.0036(7) 0.0073(7)
O1 0.0369(18) 0.0269(14) 0.0251(12) 0.0005(11) 0.0037(11) 0.0078(12)
O2 0.0233(17) 0.0309(14) 0.0386(13) 0.0043(11) 0.0017(12) 0.0025(12)
O3 0.039(2) 0.0358(16) 0.0425(15) 0.0038(13) 0.0062(13) 0.0061(14)
O4 0.0345(19) 0.0342(15) 0.0368(14) 0.0054(12) -0.0008(12) 0.0041(13)
O5 0.041(2) 0.0370(16) 0.0382(14) 0.0013(12) 0.0062(13) 0.0066(14)
O7 0.047(2) 0.0405(17) 0.0390(15) 0.0059(13) 0.0017(13) 0.0042(14)
O8 0.045(2) 0.0341(16) 0.0544(16) 0.0097(13) -0.0034(15) 0.0044(14)
N1 0.034(2) 0.0240(16) 0.0221(14) 0.0089(13) 0.0035(13) 0.0049(14)
C1 0.026(2) 0.0231(19) 0.0201(17) 0.0017(15) -0.0002(16) 0.0047(17)
C2 0.033(3) 0.027(2) 0.0258(18) 0.0068(16) 0.0031(17) 0.0058(18)
C3 0.049(3) 0.024(2) 0.034(2) 0.0098(17) 0.0082(19) 0.0054(19)
C4 0.041(3) 0.023(2) 0.0285(19) 0.0042(17) 0.0005(18) 0.0058(19)
C5 0.028(3) 0.034(2) 0.035(2) 0.0064(18) 0.0055(18) 0.0116(19)
C6 0.027(3) 0.028(2) 0.0258(18) 0.0043(16) -0.0003(17) 0.0033(18)
C7 0.038(3) 0.024(2) 0.043(2) 0.0084(18) 0.018(2) 0.0027(18)
C8 0.079(4) 0.040(3) 0.048(2) 0.014(2) 0.033(2) 0.015(2)
C9 0.047(3) 0.041(3) 0.077(3) 0.011(2) 0.024(3) 0.004(2)
C10 0.074(4) 0.031(2) 0.039(2) 0.0067(19) 0.016(2) 0.018(2)
C11 0.151(6) 0.053(3) 0.074(3) 0.031(3) 0.023(4) 0.046(4)
C12 0.102(6) 0.031(3) 0.165(6) -0.014(3) 0.018(4) -0.013(3)
C13 0.033(3) 0.036(2) 0.037(2) -0.0036(18) 0.0057(19) 0.0033(19)
C14 0.033(3) 0.080(4) 0.058(3) 0.005(2) -0.003(2) -0.005(3)
C15 0.049(3) 0.044(3) 0.046(2) 0.008(2) 0.016(2) -0.004(2)
C16 0.027(3) 0.0233(19) 0.033(2) 0.0080(16) 0.0043(17) 0.0051(17)
C17 0.035(3) 0.025(2) 0.032(2) 0.0086(17) 0.0049(18) 0.0057(18)
C18 0.038(3) 0.042(3) 0.045(2) 0.016(2) 0.009(2) 0.002(2)
C19 0.056(3) 0.052(3) 0.031(2) 0.016(2) 0.015(2) 0.022(2)
C20 0.043(3) 0.038(2) 0.030(2) 0.0079(18) 0.0021(19) 0.011(2)
C21 0.023(2) 0.028(2) 0.0301(19) 0.0078(16) -0.0003(16) 0.0072(17)
C22 0.044(3) 0.032(2) 0.047(2) 0.0179(19) 0.008(2) -0.003(2)
C23 0.046(4) 0.048(3) 0.071(3) 0.022(2) 0.004(2) -0.011(2)
C24 0.068(4) 0.043(3) 0.050(2) 0.015(2) 0.009(2) -0.005(2)
C25 0.025(3) 0.035(2) 0.034(2) 0.0086(18) -0.0031(17) 0.0014(18)
C26 0.039(3) 0.048(3) 0.053(2) 0.014(2) 0.002(2) 0.002(2)
C27 0.047(3) 0.033(2) 0.051(2) 0.0059(19) -0.003(2) 0.005(2)
C28 0.035(3) 0.034(2) 0.058(3) 0.003(2) 0.007(2) -0.001(2)
C29 0.041(3) 0.037(3) 0.055(3) -0.002(2) -0.003(2) 0.002(2)
C30 0.048(3) 0.048(3) 0.051(2) 0.016(2) -0.009(2) 0.007(2)
C31 0.045(3) 0.055(3) 0.059(3) 0.025(2) 0.000(2) 0.016(2)
C32 0.057(4) 0.033(2) 0.061(3) 0.013(2) 0.007(2) -0.001(2)
C33 0.044(3) 0.040(3) 0.054(3) 0.004(2) 0.008(2) -0.004(2)
C34 0.033(3) 0.049(3) 0.039(2) -0.005(2) -0.002(2) -0.001(2)
C35 0.038(3) 0.052(3) 0.040(2) 0.008(2) -0.003(2) 0.009(2)
C36 0.056(4) 0.043(3) 0.038(2) 0.014(2) 0.005(2) 0.011(2)
C38 0.060(4) 0.030(2) 0.048(2) 0.0115(19) 0.017(2) 0.004(2)
C1A 0.110(7) 0.231(9) 0.058(4) 0.043(4) 0.007(4) 0.014(6)
C2A 0.073(5) 0.110(6) 0.090(4) 0.026(4) -0.014(4) 0.006(4)
C3A 0.075(5) 0.062(4) 0.098(4) 0.020(4) -0.011(4) 0.006(3)
C4A 0.080(6) 0.091(5) 0.138(6) 0.054(5) -0.018(5) -0.006(4)
C5A 0.076(6) 0.114(6) 0.095(4) 0.014(5) -0.007(4) -0.002(4)
C6A 0.122(7) 0.086(5) 0.090(4) 0.025(4) -0.022(4) -0.036(4)
C7A 0.106(6) 0.093(5) 0.109(5) 0.071(4) -0.009(4) -0.031(4)
C1B 0.23(2) 0.053(10) 0.217(18) 0.030(11) -0.114(16) 0.003(12)
C2B 0.112(13) 0.042(6) 0.088(9) 0.010(6) -0.021(8) -0.006(7)
C7B 0.061(9) 0.047(8) 0.098(12) 0.004(7) 0.046(9) -0.010(7)
C6B 0.105(13) 0.044(7) 0.196(19) -0.005(10) 0.076(13) -0.004(8)
C5B 0.25(4) 0.059(13) 0.25(3) 0.043(17) 0.09(3) 0.041(17)
C4B 0.17(2) 0.079(9) 0.116(11) 0.021(8) 0.054(12) -0.025(11)
C3B 0.160(18) 0.096(11) 0.052(8) 0.024(8) 0.053(10) -0.040(10)
C1C 0.115(12) 0.056(9) 0.059(8) 0.000(7) -0.043(10) -0.011(9)
C2C 0.087(7) 0.035(5) 0.043(6) 0.014(4) -0.015(5) 0.010(5)
C3C 0.086(8) 0.045(7) 0.056(6) 0.011(6) -0.005(6) 0.012(6)
C4C 0.096(8) 0.045(6) 0.047(5) 0.021(5) 0.000(5) 0.015(6)
C5C 0.093(8) 0.058(7) 0.085(8) 0.016(6) -0.019(7) 0.010(7)
C6C 0.075(7) 0.066(7) 0.105(8) 0.021(6) 0.007(6) -0.002(6)
C7C 0.088(8) 0.048(7) 0.080(8) 0.024(6) 0.011(6) 0.010(7)
C1D 0.086(7) 0.088(9) 0.085(8) 0.031(7) -0.011(7) 0.006(6)
C2D 0.070(5) 0.055(5) 0.042(4) 0.014(4) 0.012(5) 0.020(4)
C7D 0.081(6) 0.049(5) 0.052(5) 0.020(4) 0.006(5) 0.022(4)
C6D 0.082(6) 0.068(5) 0.054(5) 0.016(4) 0.005(5) 0.017(5)
C5D 0.080(7) 0.084(7) 0.053(6) 0.016(5) 0.004(6) 0.009(5)
C4D 0.081(6) 0.073(6) 0.060(5) 0.022(4) -0.005(5) 0.010(5)
C3D 0.080(6) 0.057(5) 0.061(6) 0.023(4) 0.005(5) 0.018(5)

loop_
_atom_type_symbol
_atom_type_description
_atom_type_scat_dispersion_real
_atom_type_scat_dispersion_imag
_atom_type_scat_source
C C 0.0033 0.0016 'International Tables Vol C Tables 4.2.6.8 and 6.1.1.4'
H H 0.0000 0.0000 'International Tables Vol C Tables 4.2.6.8 and 6.1.1.4'
N N 0.0061 0.0033 'International Tables Vol C Tables 4.2.6.8 and 6.1.1.4'
Na Na 0.0362 0.0249 'International Tables Vol C Tables 4.2.6.8 and 6.1.1.4'
O O 0.0106 0.0060 'International Tables Vol C Tables 4.2.6.8 and 6.1.1.4'
S S 0.1246 0.1234 'International Tables Vol C Tables 4.2.6.8 and 6.1.1.4'

loop_
_geom_angle_atom_site_label_1
_geom_angle_atom_site_label_2
_geom_angle_atom_site_label_3
_geom_angle
O1 S1 Na1 49.09(9)
O1 S1 N1 106.10(14)
O1 S1 C1 106.83(15)
O2 S1 Na1 116.53(10)
O2 S1 O1 112.03(14)
O2 S1 N1 116.90(16)
O2 S1 C1 105.04(16)
N1 S1 Na1 60.54(10)
N1 S1 C1 109.56(15)
C1 S1 Na1 137.23(13)
S1 Na1 C29 103.90(8)
O1 Na1 S1 27.84(5)
O1 Na1 O3 101.00(10)
O1 Na1 O4 95.23(9)
O1 Na1 O5 87.04(9)
O1 Na1 O7 134.06(10)
O1 Na1 O8 139.89(11)
O1 Na1 N1 57.01(8)
O1 Na1 C29 108.43(11)
O3 Na1 S1 103.63(8)
O3 Na1 O4 67.79(9)
O3 Na1 O5 132.66(9)
O3 Na1 O7 124.76(10)
O3 Na1 N1 115.12(11)
O3 Na1 C29 150.38(11)
O4 Na1 S1 122.22(8)
O4 Na1 O5 65.03(9)
O4 Na1 O7 104.87(10)
O4 Na1 N1 152.21(10)
O4 Na1 C29 105.58(11)
O5 Na1 S1 104.22(7)
O5 Na1 N1 108.33(9)
O5 Na1 C29 48.09(10)
O7 Na1 S1 122.52(7)
O7 Na1 O5 66.03(10)
O7 Na1 N1 95.58(9)
O7 Na1 C29 26.53(9)
O8 Na1 S1 114.76(8)
O8 Na1 O3 67.01(9)
O8 Na1 O4 112.88(9)
O8 Na1 O5 130.04(11)
O8 Na1 O7 67.05(10)
O8 Na1 N1 92.23(9)
O8 Na1 C29 91.52(11)
N1 Na1 S1 30.61(6)
N1 Na1 C29 84.55(10)
S1 O1 Na1 103.07(12)
C33 O3 Na1 114.4(2)
C33 O3 C34 114.0(3)
C34 O3 Na1 114.0(2)
C35 O4 Na1 109.2(2)
C36 O4 Na1 108.10(19)
C36 O4 C35 113.6(3)
C28 O5 Na1 114.2(2)
C38 O5 Na1 116.8(2)
C38 O5 C28 114.3(3)
C29 O7 Na1 102.1(2)
C30 O7 Na1 103.3(2)
C30 O7 C29 113.7(3)
C31 O8 Na1 115.4(2)
C32 O8 Na1 116.9(2)
C32 O8 C31 114.0(3)
S1 N1 Na1 88.85(11)
C16 N1 S1 119.2(2)
C16 N1 Na1 145.4(2)
C2 C1 S1 120.6(3)
C2 C1 C6 119.6(3)
C6 C1 S1 119.8(3)
C1 C2 C3 118.8(3)
C1 C2 C7 124.3(3)
C3 C2 C7 116.9(3)
C2 C3 H3 118.8
C4 C3 C2 122.4(4)
C4 C3 H3 118.8
C3 C4 C10 121.6(4)
C5 C4 C3 117.4(3)
C5 C4 C10 120.9(3)
C4 C5 H5 118.1
C4 C5 C6 123.9(3)
C6 C5 H5 118.1
C1 C6 C13 126.2(3)
C5 C6 C1 117.5(3)
C5 C6 C13 116.3(3)
C2 C7 H7 107.9
C2 C7 C8 110.3(3)
C8 C7 H7 107.9
C9 C7 C2 112.3(3)
C9 C7 H7 107.9
C9 C7 C8 110.5(3)
C7 C8 H8A 109.5
C7 C8 H8B 109.5
C7 C8 H8C 109.5
H8A C8 H8B 109.5
H8A C8 H8C 109.5
H8B C8 H8C 109.5
C7 C9 H9A 109.5
C7 C9 H9B 109.5
C7 C9 H9C 109.5
H9A C9 H9B 109.5
H9A C9 H9C 109.5
H9B C9 H9C 109.5
C4 C10 H10 107.1
C4 C10 C11 110.0(3)
C11 C10 H10 107.1
C12 C10 C4 114.7(4)
C12 C10 H10 107.1
C12 C10 C11 110.3(4)
C10 C11 H11A 109.5
C10 C11 H11B 109.5
C10 C11 H11C 109.5
H11A C11 H11B 109.5
H11A C11 H11C 109.5
H11B C11 H11C 109.5
C10 C12 H12A 109.5
C10 C12 H12B 109.5
C10 C12 H12C 109.5
H12A C12 H12B 109.5
H12A C12 H12C 109.5
H12B C12 H12C 109.5
C6 C13 H13 107.3
C6 C13 C15 112.7(3)
C14 C13 C6 111.7(3)
C14 C13 H13 107.3
C14 C13 C15 110.3(3)
C15 C13 H13 107.3
C13 C14 H14A 109.5
C13 C14 H14B 109.5
C13 C14 H14C 109.5
H14A C14 H14B 109.5
H14A C14 H14C 109.5
H14B C14 H14C 109.5
C13 C15 H15A 109.5
C13 C15 H15B 109.5
C13 C15 H15C 109.5
H15A C15 H15B 109.5
H15A C15 H15C 109.5
H15B C15 H15C 109.5
C17 C16 N1 121.6(3)
C17 C16 C21 119.2(3)
C21 C16 N1 119.0(3)
C16 C17 C22 123.0(3)
C18 C17 C16 119.2(3)
C18 C17 C22 117.7(4)
C17 C18 H18 119.1
C19 C18 C17 121.8(4)
C19 C18 H18 119.1
C18 C19 H19 120.3
C20 C19 C18 119.4(3)
C20 C19 H19 120.3
C19 C20 H20 119.2
C19 C20 C21 121.6(4)
C21 C20 H20 119.2
C16 C21 C25 123.1(3)
C20 C21 C16 118.6(4)
C20 C21 C25 118.3(3)
C17 C22 H22 107.6
C17 C22 C23 112.5(3)
C17 C22 C24 111.3(3)
C23 C22 H22 107.6
C23 C22 C24 110.0(3)
C24 C22 H22 107.6
C22 C23 H23A 109.5
C22 C23 H23B 109.5
C22 C23 H23C 109.5
H23A C23 H23B 109.5
H23A C23 H23C 109.5
H23B C23 H23C 109.5
C22 C24 H24A 109.5
C22 C24 H24B 109.5
C22 C24 H24C 109.5
H24A C24 H24B 109.5
H24A C24 H24C 109.5
H24B C24 H24C 109.5
C21 C25 H25 107.7
C21 C25 C26 111.2(3)
C21 C25 C27 112.9(3)
C26 C25 H25 107.7
C26 C25 C27 109.3(3)
C27 C25 H25 107.7
C25 C26 H26A 109.5
C25 C26 H26B 109.5
C25 C26 H26C 109.5
H26A C26 H26B 109.5
H26A C26 H26C 109.5
H26B C26 H26C 109.5
C25 C27 H27A 109.5
C25 C27 H27B 109.5
C25 C27 H27C 109.5
H27A C27 H27B 109.5
H27A C27 H27C 109.5
H27B C27 H27C 109.5
O5 C28 H28A 110.0
O5 C28 H28B 110.0
O5 C28 C29 108.3(3)
H28A C28 H28B 108.4
C29 C28 H28A 110.0
C29 C28 H28B 110.0
Na1 C29 H29A 159.5
Na1 C29 H29B 74.7
O7 C29 Na1 51.39(18)
O7 C29 C28 106.5(3)
O7 C29 H29A 110.4
O7 C29 H29B 110.4
C28 C29 Na1 86.2(2)
C28 C29 H29A 110.4
C28 C29 H29B 110.4
H29A C29 H29B 108.6
O7 C30 H30A 110.3
O7 C30 H30B 110.3
O7 C30 C31 107.1(3)
H30A C30 H30B 108.6
C31 C30 H30A 110.3
C31 C30 H30B 110.3
O8 C31 C30 107.5(3)
O8 C31 H31A 110.2
O8 C31 H31B 110.2
C30 C31 H31A 110.2
C30 C31 H31B 110.2
H31A C31 H31B 108.5
O8 C32 H32A 110.3
O8 C32 H32B 110.3
O8 C32 C33 107.1(3)
H32A C32 H32B 108.5
C33 C32 H32A 110.3
C33 C32 H32B 110.3
O3 C33 C32 111.2(4)
O3 C33 H33A 109.4
O3 C33 H33B 109.4
C32 C33 H33A 109.4
C32 C33 H33B 109.4
H33A C33 H33B 108.0
O3 C34 H34A 110.2
O3 C34 H34B 110.2
O3 C34 C35 107.6(3)
H34A C34 H34B 108.5
C35 C34 H34A 110.2
C35 C34 H34B 110.2
O4 C35 C34 107.4(3)
O4 C35 H35A 110.2
O4 C35 H35B 110.2
C34 C35 H35A 110.2
C34 C35 H35B 110.2
H35A C35 H35B 108.5
O4 C36 H36A 110.4
O4 C36 H36B 110.4
O4 C36 C38 106.8(3)
H36A C36 H36B 108.6
C38 C36 H36A 110.4
C38 C36 H36B 110.4
O5 C38 C36 107.9(3)
O5 C38 H38A 110.1
O5 C38 H38B 110.1
C36 C38 H38A 110.1
C36 C38 H38B 110.1
H38A C38 H38B 108.4
H C1A HA 109.5
H C1A HB 109.5
HA C1A HB 109.5
C2A C1A H 109.5
C2A C1A HA 109.5
C2A C1A HB 109.5
C3A C2A C1A 119.6(7)
C3A C2A C7A 119.7(6)
C7A C2A C1A 120.7(7)
C2A C3A HC 119.9
C2A C3A C4A 120.3(6)
C4A C3A HC 119.9
C3A C4A HD 119.3
C5A C4A C3A 121.4(7)
C5A C4A HD 119.3
C4A C5A HE 120.5
C4A C5A C6A 119.0(7)
C6A C5A HE 120.5
C5A C6A HF 120.3
C7A C6A C5A 119.4(7)
C7A C6A HF 120.3
C2A C7A HG 120.0
C6A C7A C2A 120.1(7)
C6A C7A HG 120.0
HH C1B HI 109.5
HH C1B HJ 109.5
HI C1B HJ 109.5
C2B C1B HH 109.5
C2B C1B HI 109.5
C2B C1B HJ 109.5
C1B C2B C7B 122.3(7)
C1B C2B C3B 117.6(7)
C7B C2B C3B 120.0
C2B C7B HK 120.0
C2B C7B C6B 120.0
C6B C7B HK 120.0
C7B C6B HL 120.0
C5B C6B C7B 120.0
C5B C6B HL 120.0
C6B C5B HM 120.0
C4B C5B C6B 120.0
C4B C5B HM 120.0
C5B C4B HN 120.0
C3B C4B C5B 120.0
C3B C4B HN 120.0
C2B C3B HO 120.0
C4B C3B C2B 120.0
C4B C3B HO 120.0
HP C1C HQ 109.5
HP C1C HR 109.5
HQ C1C HR 109.5
C2C C1C HP 109.5
C2C C1C HQ 109.5
C2C C1C HR 109.5
C3C C2C C1C 119.8(7)
C3C C2C C7C 120.0
C7C C2C C1C 120.2(7)
C2C C3C HS 120.0
C4C C3C C2C 120.0
C4C C3C HS 120.0
C3C C4C HT 120.0
C3C C4C C5C 120.0
C5C C4C HT 120.0
C4C C5C HU 120.0
C4C C5C C6C 120.0
C6C C5C HU 120.0
C5C C6C HV 120.0
C7C C6C C5C 120.0
C7C C6C HV 120.0
C2C C7C HW 120.0
C6C C7C C2C 120.0
C6C C7C HW 120.0
HX C1D HY 109.5
HX C1D HZ 109.5
HY C1D HZ 109.5
C2D C1D HX 109.5
C2D C1D HY 109.5
C2D C1D HZ 109.5
C7D C2D C1D 120.9(8)
C7D C2D C3D 120.0
C3D C2D C1D 119.0(8)
C2D C7D H0AA 120.0
C2D C7D C6D 120.0
C6D C7D H0AA 120.0
C7D C6D H1AA 120.0
C7D C6D C5D 120.0
C5D C6D H1AA 120.0
C6D C5D H2AA 120.0
C4D C5D C6D 120.0
C4D C5D H2AA 120.0
C5D C4D H3AA 120.0
C5D C4D C3D 120.0
C3D C4D H3AA 120.0
C2D C3D H4AA 120.0
C4D C3D C2D 120.0
C4D C3D H4AA 120.0

loop_
_geom_bond_atom_site_label_1
_geom_bond_atom_site_label_2
_geom_bond_distance
S1 Na1 3.0573(16)
S1 O1 1.466(2)
S1 O2 1.456(3)
S1 N1 1.557(3)
S1 C1 1.815(3)
Na1 O1 2.372(3)
Na1 O3 2.469(3)
Na1 O4 2.487(3)
Na1 O5 2.522(3)
Na1 O7 2.494(3)
Na1 O8 2.467(3)
Na1 N1 2.663(3)
Na1 C29 3.121(5)
O3 C33 1.419(5)
O3 C34 1.429(4)
O4 C35 1.436(4)
O4 C36 1.427(4)
O5 C28 1.426(4)
O5 C38 1.418(4)
O7 C29 1.426(4)
O7 C30 1.412(4)
O8 C31 1.422(4)
O8 C32 1.409(4)
N1 C16 1.427(4)
C1 C2 1.402(5)
C1 C6 1.429(4)
C2 C3 1.402(4)
C2 C7 1.531(5)
C3 H3 0.9300
C3 C4 1.379(5)
C4 C5 1.376(5)
C4 C10 1.522(5)
C5 H5 0.9300
C5 C6 1.388(5)
C6 C13 1.524(5)
C7 H7 0.9800
C7 C8 1.536(5)
C7 C9 1.531(5)
C8 H8A 0.9600
C8 H8B 0.9600
C8 H8C 0.9600
C9 H9A 0.9600
C9 H9B 0.9600
C9 H9C 0.9600
C10 H10 0.9800
C10 C11 1.523(6)
C10 C12 1.491(7)
C11 H11A 0.9600
C11 H11B 0.9600
C11 H11C 0.9600
C12 H12A 0.9600
C12 H12B 0.9600
C12 H12C 0.9600
C13 H13 0.9800
C13 C14 1.524(5)
C13 C15 1.525(4)
C14 H14A 0.9600
C14 H14B 0.9600
C14 H14C 0.9600
C15 H15A 0.9600
C15 H15B 0.9600
C15 H15C 0.9600
C16 C17 1.411(5)
C16 C21 1.415(5)
C17 C18 1.393(5)
C17 C22 1.514(5)
C18 H18 0.9300
C18 C19 1.373(5)
C19 H19 0.9300
C19 C20 1.369(5)
C20 H20 0.9300
C20 C21 1.409(4)
C21 C25 1.512(5)
C22 H22 0.9800
C22 C23 1.536(5)
C22 C24 1.536(5)
C23 H23A 0.9600
C23 H23B 0.9600
C23 H23C 0.9600
C24 H24A 0.9600
C24 H24B 0.9600
C24 H24C 0.9600
C25 H25 0.9800
C25 C26 1.531(5)
C25 C27 1.536(5)
C26 H26A 0.9600
C26 H26B 0.9600
C26 H26C 0.9600
C27 H27A 0.9600
C27 H27B 0.9600
C27 H27C 0.9600
C28 H28A 0.9700
C28 H28B 0.9700
C28 C29 1.490(5)
C29 H29A 0.9700
C29 H29B 0.9700
C30 H30A 0.9700
C30 H30B 0.9700
C30 C31 1.501(5)
C31 H31A 0.9700
C31 H31B 0.9700
C32 H32A 0.9700
C32 H32B 0.9700
C32 C33 1.510(5)
C33 H33A 0.9700
C33 H33B 0.9700
C34 H34A 0.9700
C34 H34B 0.9700
C34 C35 1.483(5)
C35 H35A 0.9700
C35 H35B 0.9700
C36 H36A 0.9700
C36 H36B 0.9700
C36 C38 1.483(5)
C38 H38A 0.9700
C38 H38B 0.9700
C1A H 0.9600
C1A HA 0.9600
C1A HB 0.9600
C1A C2A 1.439(7)
C2A C3A 1.345(7)
C2A C7A 1.381(8)
C3A HC 0.9300
C3A C4A 1.407(8)
C4A HD 0.9300
C4A C5A 1.307(8)
C5A HE 0.9300
C5A C6A 1.431(8)
C6A HF 0.9300
C6A C7A 1.371(8)
C7A HG 0.9300
C1B HH 0.9600
C1B HI 0.9600
C1B HJ 0.9600
C1B C2B 1.363(16)
C2B C7B 1.3900
C2B C3B 1.3900
C7B HK 0.9300
C7B C6B 1.3900
C6B HL 0.9300
C6B C5B 1.3900
C5B HM 0.9300
C5B C4B 1.3900
C4B HN 0.9300
C4B C3B 1.3900
C3B HO 0.9300
C1C HP 0.9600
C1C HQ 0.9600
C1C HR 0.9600
C1C C2C 1.415(18)
C2C C3C 1.3900
C2C C7C 1.3900
C3C HS 0.9300
C3C C4C 1.3900
C4C HT 0.9300
C4C C5C 1.3900
C5C HU 0.9300
C5C C6C 1.3900
C6C HV 0.9300
C6C C7C 1.3900
C7C HW 0.9300
C1D HX 0.9600
C1D HY 0.9600
C1D HZ 0.9600
C1D C2D 1.458(13)
C2D C7D 1.3900
C2D C3D 1.3900
C7D H0AA 0.9300
C7D C6D 1.3900
C6D H1AA 0.9300
C6D C5D 1.3900
C5D H2AA 0.9300
C5D C4D 1.3900
C4D H3AA 0.9300
C4D C3D 1.3900
C3D H4AA 0.9300

loop_
_geom_torsion_atom_site_label_1
_geom_torsion_atom_site_label_2
_geom_torsion_atom_site_label_3
_geom_torsion_atom_site_label_4
_geom_torsion
S1 N1 C16 C17 81.8(4)
S1 N1 C16 C21 -102.5(3)
S1 C1 C2 C3 173.0(2)
S1 C1 C2 C7 -7.3(5)
S1 C1 C6 C5 -173.0(2)
S1 C1 C6 C13 8.0(5)
Na1 S1 N1 C16 -158.9(3)
Na1 S1 C1 C2 15.3(4)
Na1 S1 C1 C6 -164.75(19)
Na1 O3 C33 C32 -41.6(4)
Na1 O3 C34 C35 -41.3(4)
Na1 O4 C35 C34 -55.2(3)
Na1 O4 C36 C38 64.3(3)
Na1 O5 C28 C29 -19.9(3)
Na1 O5 C38 C36 26.0(4)
Na1 O7 C29 C28 -71.0(3)
Na1 O7 C30 C31 67.1(3)
Na1 O8 C31 C30 25.0(4)
Na1 O8 C32 C33 -41.8(4)
Na1 N1 C16 C17 -58.7(6)
Na1 N1 C16 C21 117.0(4)
O1 S1 N1 Na1 -18.97(14)
O1 S1 N1 C16 -177.8(2)
O1 S1 C1 C2 -31.8(3)
O1 S1 C1 C6 148.1(2)
O2 S1 O1 Na1 -106.67(14)
O2 S1 N1 Na1 106.77(13)
O2 S1 N1 C16 -52.1(3)
O2 S1 C1 C2 -151.0(3)
O2 S1 C1 C6 29.0(3)
O3 C34 C35 O4 64.8(4)
O4 C36 C38 O5 -59.4(4)
O5 C28 C29 Na1 14.6(3)
O5 C28 C29 O7 62.3(4)
O7 C30 C31 O8 -63.4(4)
O8 C32 C33 O3 54.3(4)
N1 S1 O1 Na1 21.99(17)
N1 S1 C1 C2 82.7(3)
N1 S1 C1 C6 -97.4(3)
N1 C16 C17 C18 178.2(3)
N1 C16 C17 C22 -0.3(5)
N1 C16 C21 C20 -177.6(3)
N1 C16 C21 C25 0.7(5)
C1 S1 O1 Na1 138.82(14)
C1 S1 N1 Na1 -133.95(14)
C1 S1 N1 C16 67.2(3)
C1 C2 C3 C4 2.2(5)
C1 C2 C7 C8 102.1(4)
C1 C2 C7 C9 -134.3(4)
C1 C6 C13 C14 -108.4(4)
C1 C6 C13 C15 126.8(4)
C2 C1 C6 C5 6.9(5)
C2 C1 C6 C13 -172.1(3)
C2 C3 C4 C5 2.5(5)
C2 C3 C4 C10 -178.0(3)
C3 C2 C7 C8 -78.2(4)
C3 C2 C7 C9 45.4(4)
C3 C4 C5 C6 -2.4(5)
C3 C4 C10 C11 90.0(5)
C3 C4 C10 C12 -35.0(5)
C4 C5 C6 C1 -2.2(5)
C4 C5 C6 C13 176.9(3)
C5 C4 C10 C11 -90.5(5)
C5 C4 C10 C12 144.5(4)
C5 C6 C13 C14 72.7(4)
C5 C6 C13 C15 -52.1(4)
C6 C1 C2 C3 -6.9(5)
C6 C1 C2 C7 172.8(3)
C7 C2 C3 C4 -177.6(3)
C10 C4 C5 C6 178.0(3)
C16 C17 C18 C19 -1.3(6)
C16 C17 C22 C23 -116.4(4)
C16 C17 C22 C24 119.6(4)
C16 C21 C25 C26 -111.2(4)
C16 C21 C25 C27 125.5(3)
C17 C16 C21 C20 -1.8(5)
C17 C16 C21 C25 176.4(3)
C17 C18 C19 C20 -0.7(6)
C18 C17 C22 C23 65.1(4)
C18 C17 C22 C24 -58.9(5)
C18 C19 C20 C21 1.5(6)
C19 C20 C21 C16 -0.2(5)
C19 C20 C21 C25 -178.5(3)
C20 C21 C25 C26 67.1(4)
C20 C21 C25 C27 -56.3(4)
C21 C16 C17 C18 2.5(5)
C21 C16 C17 C22 -175.9(3)
C22 C17 C18 C19 177.3(4)
C28 O5 C38 C36 163.1(3)
C29 O7 C30 C31 176.9(3)
C30 O7 C29 Na1 -110.5(3)
C30 O7 C29 C28 178.5(3)
C31 O8 C32 C33 179.4(3)
C32 O8 C31 C30 164.4(3)
C33 O3 C34 C35 -175.1(3)
C34 O3 C33 C32 92.1(4)
C35 O4 C36 C38 -174.2(3)
C36 O4 C35 C34 -176.0(3)
C38 O5 C28 C29 -158.2(3)
C1A C2A C3A C4A 179.2(5)
C1A C2A C7A C6A 179.0(6)
C2A C3A C4A C5A 4.0(10)
C3A C2A C7A C6A -0.6(9)
C3A C4A C5A C6A -4.6(10)
C4A C5A C6A C7A 2.7(10)
C5A C6A C7A C2A -0.1(9)
C7A C2A C3A C4A -1.2(9)
C1B C2B C7B C6B 178.1(11)
C1B C2B C3B C4B -178.2(10)
C2B C7B C6B C5B 0.0
C7B C2B C3B C4B 0.0
C7B C6B C5B C4B 0.0
C6B C5B C4B C3B 0.0
C5B C4B C3B C2B 0.0
C3B C2B C7B C6B 0.0
C1C C2C C3C C4C 179.4(11)
C1C C2C C7C C6C -179.4(11)
C2C C3C C4C C5C 0.0
C3C C2C C7C C6C 0.0
C3C C4C C5C C6C 0.0
C4C C5C C6C C7C 0.0
C5C C6C C7C C2C 0.0
C7C C2C C3C C4C 0.0
C1D C2D C7D C6D -177.2(11)
C1D C2D C3D C4D 177.3(11)
C2D C7D C6D C5D 0.0
C7D C2D C3D C4D 0.0
C7D C6D C5D C4D 0.0
C6D C5D C4D C3D 0.0
C5D C4D C3D C2D 0.0
C3D C2D C7D C6D 0.0
